data_7241997
loop_
_publ_author_name
'Liebing, Phil'
'Oehler, Florian'
'Witzorke, Juliane'
'Schmeide, Marten'

_publ_section_title
;
 From zero- to three-dimensional heterobimetallic coordination polymers
 with the [Pt{SSC-N(CH2COO)2}2]4&#x2212; metalloligand
;
_journal_issue 45
_journal_name_full CrystEngComm
_journal_page_first 7838
_journal_page_last 7846
_journal_paper_doi 10.1039/D0CE01389G
_journal_volume 22
_journal_year 2020
_chemical_formula_moiety 'C10 H8 N2 O8 Pt S4, 2(H12 Mg O6), C3 H6 O'
_chemical_formula_sum 'C13 H38 Mg2 N2 O21 Pt S4'
_chemical_formula_weight 930.40
_space_group_crystal_system orthorhombic
_space_group_IT_number 62
_space_group_name_Hall '-P 2ac 2n'
_space_group_name_H-M_alt 'P n m a'
_atom_sites_solution_hydrogens mixed
_atom_sites_solution_primary dual
_audit_block_doi 10.5517/ccdc.csd.cc266mrt
_audit_creation_date 2020-01-28
_audit_creation_method
;
Olex2 1.2
(compiled 2018.05.29 svn.r3508 for OlexSys, GUI svn.r5506)
;
_audit_update_record
;
2020-09-15 deposited with the CCDC.	2020-10-14 downloaded from the CCDC.
;
_cell_angle_alpha 90
_cell_angle_beta 90
_cell_angle_gamma 90
_cell_formula_units_Z 4
_cell_length_a 10.4292(2)
_cell_length_b 15.3858(3)
_cell_length_c 26.9006(4)
_cell_measurement_reflns_used 66911
_cell_measurement_temperature 133.15
_cell_measurement_theta_max 27.443
_cell_measurement_theta_min 2.094
_cell_volume 4316.51(13)
_computing_cell_refinement 'X-Area (STOE & Cie, 2018/12)'
_computing_data_collection 'X-Area (STOE & Cie, 2018/12)'
_computing_data_reduction 'X-Area and X-Red (STOE & Cie, 2018/12)'
_computing_molecular_graphics 'Olex2 (Dolomanov et al., 2009)'
_computing_publication_material 'Olex2 (Dolomanov et al., 2009)'
_computing_structure_refinement 'ShelXL (Sheldrick, 2015)'
_computing_structure_solution 'ShelXT (Sheldrick, 2015)'
_diffrn_ambient_temperature 133.15
_diffrn_detector_area_resol_mean 6.67
_diffrn_measured_fraction_theta_full 0.999
_diffrn_measured_fraction_theta_max 0.988
_diffrn_measurement_device_type 'STOE IPDS 2T'
_diffrn_measurement_method 'omega scans'
_diffrn_radiation_type MoK\a
_diffrn_radiation_wavelength 0.71073
_diffrn_reflns_av_R_equivalents 0.0369
_diffrn_reflns_av_unetI/netI 0.0111
_diffrn_reflns_Laue_measured_fraction_full 0.999
_diffrn_reflns_Laue_measured_fraction_max 0.988
_diffrn_reflns_limit_h_max 13
_diffrn_reflns_limit_h_min -13
_diffrn_reflns_limit_k_max 19
_diffrn_reflns_limit_k_min -19
_diffrn_reflns_limit_l_max 34
_diffrn_reflns_limit_l_min -31
_diffrn_reflns_number 66911
_diffrn_reflns_point_group_measured_fraction_full 0.999
_diffrn_reflns_point_group_measured_fraction_max 0.988
_diffrn_reflns_theta_full 25.242
_diffrn_reflns_theta_max 27.443
_diffrn_reflns_theta_min 2.094
_diffrn_source 'fine-focus sealed tube'
_exptl_absorpt_coefficient_mu 3.536
_exptl_absorpt_correction_T_max 0.5960
_exptl_absorpt_correction_T_min 0.5277
_exptl_absorpt_correction_type numerical
_exptl_absorpt_process_details 'X-Area and X-Red (STOE & Cie, 2018/12)'
_exptl_crystal_colour yellow
_exptl_crystal_colour_primary yellow
_exptl_crystal_density_diffrn 1.432
_exptl_crystal_description block
_exptl_crystal_F_000 1856
_exptl_crystal_size_max 0.32
_exptl_crystal_size_mid 0.20
_exptl_crystal_size_min 0.18
_refine_diff_density_max 0.911
_refine_diff_density_min -0.534
_refine_diff_density_rms 0.092
_refine_ls_extinction_coef 0.00045(4)
_refine_ls_extinction_expression Fc^*^=kFc[1+0.001xFc^2^\l^3^/sin(2\q)]^-1/4^
_refine_ls_extinction_method 'SHELXL-2018/3 (Sheldrick 2018)'
_refine_ls_goodness_of_fit_ref 1.150
_refine_ls_hydrogen_treatment constr
_refine_ls_matrix_type full
_refine_ls_number_parameters 240
_refine_ls_number_reflns 5060
_refine_ls_number_restraints 1
_refine_ls_restrained_S_all 1.150
_refine_ls_R_factor_all 0.0313
_refine_ls_R_factor_gt 0.0272
_refine_ls_shift/su_max 0.000
_refine_ls_shift/su_mean 0.000
_refine_ls_structure_factor_coef Fsqd
_refine_ls_weighting_details 'w=1/[\s^2^(Fo^2^)+(0.0161P)^2^+15.1458P] where P=(Fo^2^+2Fc^2^)/3'
_refine_ls_weighting_scheme calc
_refine_ls_wR_factor_gt 0.0656
_refine_ls_wR_factor_ref 0.0673
_reflns_Friedel_coverage 0.000
_reflns_number_gt 4426
_reflns_number_total 5060
_reflns_threshold_expression 'I > 2\s(I)'
_cod_data_source_file d0ce01389g2.cif
_cod_data_source_block li0428
_cod_database_code 7241997
_shelx_shelxl_version_number 2018/3
_shelx_space_group_comment
;
The symmetry employed for this shelxl refinement is uniquely defined
by the following loop, which should always be used as a source of
symmetry information in preference to the above space-group names.
They are only intended as comments.
;
_shelx_estimated_absorpt_t_max 0.569
_shelx_estimated_absorpt_t_min 0.397
_olex2_refinement_description
;
1. Fixed Uiso
 At 1.2 times of:
  All C(H,H) groups
 At 1.5 times of:
  All C(H,H,H) groups, All O(H,H) groups
2. Others
 Fixed Sof: H6A(0.5) H6B(0.5) H7A(0.5) H7B(0.5) H8A(0.5) H8B(0.5) H9A(0.5)
 H9B(0.5) H11A(0.5) H11B(0.5) H12A(0.5) H12B(0.5) H13A(0.5) H13B(0.5) H14A(0.5)
 H14B(0.5) H7C(0.5) H7D(0.5) H7E(0.5) C8A(0.3) H8AA(0.3) H8AB(0.3) H8AC(0.3)
 C8B(0.2) H8BA(0.2) H8BB(0.2) H8BC(0.2)
3.a Rotating group:
 O5(H5A,H5B), O6(H6A,H6B), O7(H7A,H7B), O8(H8A,H8B), O9(H9A,H9B), O10(H10A,
 H10B), O11(H11A,H11B), O12(H12A,H12B), O13(H13A,H13B), O14(H14A,H14B)
3.b Secondary CH2 refined with riding coordinates:
 C2(H2A,H2B), C4(H4A,H4B)
3.c Idealised Me refined as rotating group:
 C7(H7C,H7D,H7E), C8A(H8AA,H8AB,H8AC), C8B(H8BA,H8BB,H8BC)
;
_olex2_submission_special_instructions 'No special instructions were received'

loop_
_space_group_symop_operation_xyz
'x, y, z'
'-x+1/2, -y, z+1/2'
'-x, y+1/2, -z'
'x+1/2, -y+1/2, -z+1/2'
'-x, -y, -z'
'x-1/2, y, -z-1/2'
'x, -y-1/2, z'
'-x-1/2, y-1/2, z-1/2'

loop_
_atom_site_label
_atom_site_type_symbol
_atom_site_fract_x
_atom_site_fract_y
_atom_site_fract_z
_atom_site_U_iso_or_equiv
_atom_site_adp_type
_atom_site_occupancy
_atom_site_site_symmetry_order
_atom_site_calc_flag
_atom_site_refinement_flags_posn
_atom_site_refinement_flags_adp
_atom_site_refinement_flags_occupancy
_atom_site_disorder_assembly
_atom_site_disorder_group
Pt1 Pt 0.500000 0.500000 0.500000 0.01960(6) Uani 1 2 d S T P . .
S1 S 0.60183(7) 0.52752(6) 0.42538(3) 0.02264(16) Uani 1 1 d . . . . .
S2 S 0.34355(7) 0.47635(6) 0.44041(3) 0.02282(16) Uani 1 1 d . . . . .
Mg1 Mg 0.97825(13) 0.250000 0.29930(5) 0.0158(3) Uani 1 2 d S T P . .
Mg2 Mg -0.10968(13) 0.750000 0.29937(6) 0.0175(3) Uani 1 2 d S T P . .
O1 O 0.7528(2) 0.47801(14) 0.29302(9) 0.0243(5) Uani 1 1 d . . . . .
O2 O 0.6194(2) 0.37856(13) 0.32361(8) 0.0199(4) Uani 1 1 d . . . . .
O3 O 0.1082(2) 0.52317(16) 0.31679(12) 0.0381(7) Uani 1 1 d . . . . .
O4 O 0.2576(2) 0.62373(14) 0.32651(9) 0.0252(5) Uani 1 1 d . . . . .
O5 O 0.9687(2) 0.38235(14) 0.29283(9) 0.0238(5) Uani 1 1 d . . . . .
H5A H 1.013812 0.408025 0.316730 0.036 Uiso 1 1 d GR . . . .
H5B H 0.889327 0.400748 0.298274 0.036 Uiso 1 1 d GR . . . .
O6 O 0.7801(3) 0.250000 0.29922(11) 0.0176(6) Uani 1 2 d S T P . .
H6A H 0.749630 0.203826 0.315447 0.026 Uiso 0.5 1 d GR . . . .
H6B H 0.749530 0.231955 0.270165 0.026 Uiso 0.5 1 d GR . . . .
O7 O 0.9724(3) 0.250000 0.22130(11) 0.0181(6) Uani 1 2 d S T P . .
H7A H 0.900283 0.226701 0.210996 0.027 Uiso 0.5 1 d GR . . . .
H7B H 1.031922 0.215414 0.209447 0.027 Uiso 0.5 1 d GR . . . .
O8 O 1.1749(3) 0.250000 0.29993(13) 0.0255(7) Uani 1 2 d S T P . .
H8A H 1.204411 0.211021 0.278782 0.038 Uiso 0.5 1 d GR . . . .
H8B H 1.203541 0.232058 0.328913 0.038 Uiso 0.5 1 d GR . . . .
O9 O 0.9768(4) 0.250000 0.37575(13) 0.0402(9) Uani 1 2 d S T P . .
H9A H 0.915195 0.284907 0.387299 0.060 Uiso 0.5 1 d GR . . . .
H9B H 1.048503 0.273832 0.387969 0.060 Uiso 0.5 1 d GR . . . .
O10 O -0.0953(2) 0.61866(14) 0.29467(9) 0.0269(5) Uani 1 1 d . . . . .
H10A H -0.163847 0.594386 0.307462 0.040 Uiso 1 1 d GR . . . .
H10B H -0.032555 0.600561 0.313743 0.040 Uiso 1 1 d GR . . . .
O11 O 0.0885(3) 0.750000 0.30758(12) 0.0206(6) Uani 1 2 d S T P . .
H11A H 0.116665 0.696569 0.312535 0.031 Uiso 0.5 1 d GR . . . .
H11B H 0.110143 0.777761 0.334983 0.031 Uiso 0.5 1 d GR . . . .
O12 O -0.1459(4) 0.750000 0.37523(14) 0.0418(10) Uani 1 2 d S T P . .
H12A H -0.100983 0.706907 0.392655 0.063 Uiso 0.5 1 d GR . . . .
H12B H -0.229488 0.732684 0.383246 0.063 Uiso 0.5 1 d GR . . . .
O13 O -0.3074(3) 0.750000 0.29125(13) 0.0245(7) Uani 1 2 d S T P . .
H13A H -0.330415 0.785195 0.266759 0.037 Uiso 0.5 1 d GR . . . .
H13B H -0.344416 0.773075 0.317789 0.037 Uiso 0.5 1 d GR . . . .
O14 O -0.0965(3) 0.750000 0.22126(11) 0.0203(6) Uani 1 2 d S T P . .
H14A H -0.020894 0.769284 0.212021 0.030 Uiso 0.5 1 d GR . . . .
H14B H -0.150523 0.787944 0.208630 0.030 Uiso 0.5 1 d GR . . . .
O15 O -0.4112(4) 0.750000 0.38629(13) 0.0383(9) Uani 1 2 d S T P B .
N1 N 0.4416(2) 0.50055(16) 0.34863(9) 0.0166(5) Uani 1 1 d . . . . .
C1 C 0.6480(3) 0.45456(19) 0.31090(10) 0.0166(6) Uani 1 1 d . . . . .
C2 C 0.5466(3) 0.5254(2) 0.31611(11) 0.0181(6) Uani 1 1 d . . . . .
H2A H 0.587478 0.578650 0.329375 0.022 Uiso 1 1 calc R . . . .
H2B H 0.511768 0.539333 0.282802 0.022 Uiso 1 1 calc R . . . .
C3 C 0.2211(3) 0.5468(2) 0.32376(12) 0.0199(6) Uani 1 1 d . . . . .
C4 C 0.3192(3) 0.4734(2) 0.32799(11) 0.0175(6) Uani 1 1 d . . . . .
H4A H 0.282985 0.426858 0.349211 0.021 Uiso 1 1 calc R . . . .
H4B H 0.333902 0.448447 0.294537 0.021 Uiso 1 1 calc R . . . .
C5 C 0.4586(3) 0.50110(19) 0.39703(11) 0.0189(6) Uani 1 1 d . . . . .
C6 C -0.4732(8) 0.750000 0.4233(3) 0.0534(17) Uani 1 2 d S T P . .
C7 C -0.4044(9) 0.750000 0.4745(3) 0.069(2) Uani 1 2 d S T P B .
H7C H -0.419754 0.805548 0.491343 0.103 Uiso 0.5 1 calc GR . . A -1
H7D H -0.312018 0.741987 0.469596 0.103 Uiso 0.5 1 calc GR . . A -1
H7E H -0.437915 0.702465 0.495009 0.103 Uiso 0.5 1 calc GR . . A -1
C8A C -0.6140(11) 0.750000 0.4256(4) 0.038(2) Uani 0.6 2 d S T P B 1
H8AA H -0.648971 0.761751 0.392429 0.057 Uiso 0.3 1 calc GR . . B 1
H8AB H -0.642814 0.795126 0.448723 0.057 Uiso 0.3 1 calc GR . . B 1
H8AC H -0.644086 0.693123 0.437093 0.057 Uiso 0.3 1 calc GR . . B 1
C8B C -0.6278(18) 0.6998(11) 0.4251(8) 0.035(5) Uani 0.2 1 d . . . B 2
H8BA H -0.671894 0.709494 0.393450 0.053 Uiso 0.2 1 calc GR . . B 2
H8BB H -0.678267 0.725259 0.452202 0.053 Uiso 0.2 1 calc GR . . B 2
H8BC H -0.617852 0.637280 0.430790 0.053 Uiso 0.2 1 calc GR . . B 2

loop_
_atom_site_aniso_label
_atom_site_aniso_U_11
_atom_site_aniso_U_22
_atom_site_aniso_U_33
_atom_site_aniso_U_23
_atom_site_aniso_U_13
_atom_site_aniso_U_12
Pt1 0.01997(9) 0.02389(10) 0.01493(9) -0.00130(6) -0.00103(6) -0.00077(7)
S1 0.0181(3) 0.0324(4) 0.0174(3) -0.0013(3) -0.0015(3) -0.0035(3)
S2 0.0192(3) 0.0326(4) 0.0167(3) -0.0006(3) 0.0006(3) -0.0039(3)
Mg1 0.0120(6) 0.0155(7) 0.0197(7) 0.000 -0.0009(5) 0.000
Mg2 0.0121(6) 0.0178(7) 0.0226(7) 0.000 -0.0003(6) 0.000
O1 0.0159(10) 0.0188(11) 0.0383(13) 0.0012(10) 0.0053(9) -0.0010(9)
O2 0.0159(10) 0.0155(10) 0.0282(11) -0.0006(9) 0.0029(9) 0.0003(8)
O3 0.0160(11) 0.0209(12) 0.077(2) -0.0033(13) -0.0115(12) 0.0007(10)
O4 0.0172(10) 0.0160(11) 0.0424(14) 0.0027(10) -0.0006(10) 0.0004(9)
O5 0.0148(10) 0.0186(11) 0.0380(13) -0.0064(10) -0.0009(9) -0.0009(8)
O6 0.0156(14) 0.0148(14) 0.0225(15) 0.000 0.0008(12) 0.000
O7 0.0130(13) 0.0177(15) 0.0237(15) 0.000 0.0005(12) 0.000
O8 0.0149(15) 0.0363(19) 0.0254(16) 0.000 -0.0016(13) 0.000
O9 0.039(2) 0.060(3) 0.0224(18) 0.000 -0.0016(16) 0.000
O10 0.0150(10) 0.0199(11) 0.0459(14) 0.0073(10) -0.0044(10) -0.0022(9)
O11 0.0157(14) 0.0166(15) 0.0295(16) 0.000 -0.0024(12) 0.000
O12 0.034(2) 0.065(3) 0.0270(19) 0.000 -0.0013(16) 0.000
O13 0.0137(14) 0.0323(18) 0.0276(17) 0.000 -0.0005(13) 0.000
O14 0.0130(14) 0.0234(16) 0.0246(15) 0.000 0.0002(12) 0.000
O15 0.038(2) 0.052(2) 0.0256(18) 0.000 0.0096(16) 0.000
N1 0.0127(11) 0.0193(12) 0.0177(12) -0.0015(9) -0.0009(9) 0.0033(9)
C1 0.0158(13) 0.0194(15) 0.0147(12) -0.0021(11) -0.0012(10) -0.0001(11)
C2 0.0182(13) 0.0193(14) 0.0167(13) 0.0018(11) 0.0014(11) 0.0027(12)
C3 0.0170(14) 0.0174(15) 0.0252(15) -0.0013(12) -0.0026(12) 0.0016(11)
C4 0.0155(13) 0.0182(14) 0.0189(13) -0.0020(11) -0.0037(11) 0.0035(11)
C5 0.0166(13) 0.0210(14) 0.0192(14) -0.0008(11) -0.0016(11) 0.0027(11)
C6 0.067(4) 0.040(3) 0.054(4) 0.000 -0.003(4) 0.000
C7 0.078(6) 0.075(5) 0.054(4) 0.000 -0.004(4) 0.000
C8A 0.036(6) 0.035(6) 0.042(6) 0.000 0.006(4) 0.000
C8B 0.021(9) 0.054(15) 0.030(10) -0.004(10) 0.001(7) 0.006(9)

loop_
_atom_type_symbol
_atom_type_description
_atom_type_scat_dispersion_real
_atom_type_scat_dispersion_imag
_atom_type_scat_source
C C 0.0033 0.0016 'International Tables Vol C Tables 4.2.6.8 and 6.1.1.4'
H H 0.0000 0.0000 'International Tables Vol C Tables 4.2.6.8 and 6.1.1.4'
Mg Mg 0.0486 0.0363 'International Tables Vol C Tables 4.2.6.8 and 6.1.1.4'
N N 0.0061 0.0033 'International Tables Vol C Tables 4.2.6.8 and 6.1.1.4'
O O 0.0106 0.0060 'International Tables Vol C Tables 4.2.6.8 and 6.1.1.4'
Pt Pt -1.7033 8.3905 'International Tables Vol C Tables 4.2.6.8 and 6.1.1.4'
S S 0.1246 0.1234 'International Tables Vol C Tables 4.2.6.8 and 6.1.1.4'

loop_
_citation_id
_citation_doi
_citation_year
1 10.26434/chemrxiv.12966737 2020

loop_
_geom_angle_atom_site_label_1
_geom_angle_atom_site_label_2
_geom_angle_atom_site_label_3
_geom_angle
_geom_angle_site_symmetry_1
_geom_angle_site_symmetry_3
_geom_angle_publ_flag
S1 Pt1 S1 180.0 . 5_666 ?
S1 Pt1 S2 75.60(3) . . ?
S1 Pt1 S2 104.41(3) . 5_666 ?
S1 Pt1 S2 104.41(3) 5_666 . ?
S1 Pt1 S2 75.59(3) 5_666 5_666 ?
S2 Pt1 S2 180.0 . 5_666 ?
C5 S1 Pt1 86.72(11) . . ?
C5 S2 Pt1 86.75(11) . . ?
O5 Mg1 O5 168.76(15) 7_565 . ?
O5 Mg1 O6 87.22(7) 7_565 . ?
O5 Mg1 O6 87.22(7) . . ?
O5 Mg1 O7 85.04(8) 7_565 . ?
O5 Mg1 O7 85.04(8) . . ?
O5 Mg1 O8 92.82(7) 7_565 . ?
O5 Mg1 O8 92.82(7) . . ?
O5 Mg1 O9 94.86(8) 7_565 . ?
O5 Mg1 O9 94.86(8) . . ?
O6 Mg1 O7 88.27(13) . . ?
O8 Mg1 O6 179.58(15) . . ?
O8 Mg1 O7 92.14(14) . . ?
O8 Mg1 O9 89.93(16) . . ?
O9 Mg1 O6 89.65(16) . . ?
O9 Mg1 O7 177.92(16) . . ?
O10 Mg2 O10 168.92(16) . 7_575 ?
O10 Mg2 O11 86.17(8) 7_575 . ?
O10 Mg2 O11 86.17(8) . . ?
O10 Mg2 O12 94.28(8) . . ?
O10 Mg2 O12 94.28(8) 7_575 . ?
O10 Mg2 O13 93.83(8) 7_575 . ?
O10 Mg2 O13 93.83(8) . . ?
O10 Mg2 O14 86.16(8) . . ?
O10 Mg2 O14 86.16(8) 7_575 . ?
O11 Mg2 O14 92.36(14) . . ?
O12 Mg2 O11 94.38(16) . . ?
O12 Mg2 O14 173.26(16) . . ?
O13 Mg2 O11 179.95(16) . . ?
O13 Mg2 O12 85.57(16) . . ?
O13 Mg2 O14 87.70(14) . . ?
C2 N1 C4 120.5(2) . . ?
C5 N1 C2 119.6(3) . . ?
C5 N1 C4 119.9(3) . . ?
O1 C1 O2 125.7(3) . . ?
O1 C1 C2 115.9(3) . . ?
O2 C1 C2 118.5(3) . . ?
N1 C2 C1 112.9(2) . . ?
O3 C3 C4 115.3(3) . . ?
O4 C3 O3 125.1(3) . . ?
O4 C3 C4 119.6(3) . . ?
N1 C4 C3 113.8(2) . . ?
S2 C5 S1 110.91(17) . . ?
N1 C5 S1 123.8(2) . . ?
N1 C5 S2 125.3(2) . . ?
O15 C6 C7 119.4(7) . . ?
O15 C6 C8A 125.5(8) . . ?
O15 C6 C8B 121.0(8) . . ?
O15 C6 C8B 121.0(8) . 7_575 ?
C7 C6 C8B 113.0(9) . 7_575 ?
C7 C6 C8B 113.0(9) . . ?
C8A C6 C7 115.1(8) . . ?
C8A C6 C8B 25.6(5) . 7_575 ?

loop_
_geom_bond_atom_site_label_1
_geom_bond_atom_site_label_2
_geom_bond_distance
_geom_bond_site_symmetry_2
_geom_bond_publ_flag
Pt1 S1 2.3101(8) . ?
Pt1 S1 2.3101(8) 5_666 ?
Pt1 S2 2.3162(8) . ?
Pt1 S2 2.3162(8) 5_666 ?
S1 C5 1.726(3) . ?
S2 C5 1.716(3) . ?
Mg1 O5 2.046(2) 7_565 ?
Mg1 O5 2.046(2) . ?
Mg1 O6 2.067(3) . ?
Mg1 O7 2.099(3) . ?
Mg1 O8 2.051(3) . ?
Mg1 O9 2.057(4) . ?
Mg2 O10 2.030(2) 7_575 ?
Mg2 O10 2.030(2) . ?
Mg2 O11 2.078(3) . ?
Mg2 O12 2.075(4) . ?
Mg2 O13 2.073(3) . ?
Mg2 O14 2.106(3) . ?
O1 C1 1.248(4) . ?
O2 C1 1.254(4) . ?
O3 C3 1.247(4) . ?
O4 C3 1.245(4) . ?
O15 C6 1.186(8) . ?
N1 C2 1.453(4) . ?
N1 C4 1.454(4) . ?
N1 C5 1.314(4) . ?
C1 C2 1.525(4) . ?
C3 C4 1.528(4) . ?
C6 C7 1.556(10) . ?
C6 C8A 1.469(13) . ?
C6 C8B 1.79(2) . ?
C6 C8B 1.79(2) 7_575 ?

loop_
_geom_hbond_atom_site_label_D
_geom_hbond_atom_site_label_H
_geom_hbond_atom_site_label_A
_geom_hbond_distance_DH
_geom_hbond_distance_HA
_geom_hbond_distance_DA
_geom_hbond_angle_DHA
_geom_hbond_site_symmetry_A
_geom_hbond_publ_flag
O5 H5A O3 0.89 2.03 2.688(3) 130.2 1_655 yes
O5 H5B O1 0.89 1.86 2.691(3) 154.9 . yes
O6 H6A O2 0.89 1.87 2.674(3) 148.8 7_565 yes
O6 H6B O8 0.89 2.06 2.884(4) 154.0 4_455 yes
O7 H7A O8 0.88 2.40 3.155(4) 144.9 4_455 yes
O7 H7B O2 0.88 1.93 2.779(3) 163.2 4 yes
O8 H8A O6 0.88 2.32 2.884(4) 121.8 4 yes
O10 H10A O1 0.88 2.03 2.682(3) 130.6 1_455 yes
O10 H10B O3 0.88 1.89 2.649(3) 143.5 . yes
O11 H11A O4 0.88 1.89 2.673(3) 147.4 . yes
O11 H11B O4 0.88 2.17 2.673(3) 115.6 7_575 yes
O12 H12B O15 0.94 1.92 2.783(6) 153.0 . yes
O13 H13A O11 0.89 2.24 2.872(5) 128.3 4_465 yes
O13 H13B O15 0.89 2.00 2.777(5) 145.3 . yes
O14 H14A O13 0.88 2.25 3.034(4) 148.8 4_565 yes
O14 H14B O4 0.88 1.91 2.782(3) 169.5 4_465 yes

loop_
_smtbx_masks_void_nr
_smtbx_masks_void_average_x
_smtbx_masks_void_average_y
_smtbx_masks_void_average_z
_smtbx_masks_void_volume
_smtbx_masks_void_count_electrons
_smtbx_masks_void_content
1 -0.039 -0.367 0.500 646.1 186.5 ?
2 -0.003 -0.477 0.000 646.1 186.5 ?
